data_7125786
loop_
_publ_author_name
'Zhao, Yachen'
'Wang, Shengyang'
'Yu, Biao'

_publ_section_title
;
 Dimerization of aldosuloses and aldonolactones into branched higher
 carbon sugars.
;
_journal_issue 13
_journal_name_full 'Chemical communications (Cambridge, England)'
_journal_page_first 2020
_journal_page_last 2022
_journal_paper_doi 10.1039/c9cc09093b
_journal_volume 56
_journal_year 2020
_chemical_absolute_configuration ad
_chemical_formula_moiety 'C48 H60 O10 Si2'
_chemical_formula_sum 'C48 H60 O10 Si2'
_chemical_formula_weight 853.14
_space_group_IT_number 19
_space_group_name_Hall 'P 2ac 2ab'
_space_group_name_H-M_alt 'P 21 21 21'
_symmetry_cell_setting orthorhombic
_symmetry_space_group_name_Hall 'P 2ac 2ab'
_symmetry_space_group_name_H-M 'P 21 21 21'
_atom_sites_solution_hydrogens geom
_atom_sites_solution_primary direct
_atom_sites_solution_secondary difmap
_audit_creation_method SHELXL-97
_audit_update_record
;
2017-10-09 deposited with the CCDC.	2020-01-14 downloaded from the CCDC.
;
_cell_angle_alpha 90.00
_cell_angle_beta 90.00
_cell_angle_gamma 90.00
_cell_formula_units_Z 4
_cell_length_a 10.316(2)
_cell_length_b 14.614(3)
_cell_length_c 31.370(6)
_cell_measurement_reflns_used 5037
_cell_measurement_temperature 296(2)
_cell_measurement_theta_max 66.26
_cell_measurement_theta_min 3.34
_cell_volume 4729.3(16)
_computing_cell_refinement 'Bruker SAINT'
_computing_data_collection 'Bruker APEX2'
_computing_data_reduction 'Bruker SAINT'
_computing_molecular_graphics 'Bruker SHELXTL'
_computing_publication_material 'Bruker SHELXTL'
_computing_structure_refinement 'SHELXL-97 (Sheldrick, 2008)'
_computing_structure_solution 'SHELXS-97 (Sheldrick, 2008)'
_diffrn_ambient_temperature 296(2)
_diffrn_measured_fraction_theta_full 0.950
_diffrn_measured_fraction_theta_max 0.950
_diffrn_measurement_device_type 'Bruker APEX-II CCD'
_diffrn_measurement_method '\f and \w scans'
_diffrn_radiation_monochromator graphite
_diffrn_radiation_source 'fine-focus sealed tube'
_diffrn_radiation_type CuK\a
_diffrn_radiation_wavelength 1.54178
_diffrn_reflns_av_R_equivalents 0.0344
_diffrn_reflns_av_sigmaI/netI 0.0420
_diffrn_reflns_limit_h_max 11
_diffrn_reflns_limit_h_min -10
_diffrn_reflns_limit_k_max 17
_diffrn_reflns_limit_k_min -15
_diffrn_reflns_limit_l_max 37
_diffrn_reflns_limit_l_min -33
_diffrn_reflns_number 21524
_diffrn_reflns_theta_full 67.00
_diffrn_reflns_theta_max 67.00
_diffrn_reflns_theta_min 2.82
_diffrn_standards_decay_% 0
_diffrn_standards_interval_count 0
_diffrn_standards_interval_time 0
_diffrn_standards_number 0
_exptl_absorpt_coefficient_mu 1.128
_exptl_absorpt_correction_T_max 0.9458
_exptl_absorpt_correction_T_min 0.8672
_exptl_absorpt_correction_type multi-scan
_exptl_absorpt_process_details sadabs
_exptl_crystal_colour colorless
_exptl_crystal_density_diffrn 1.198
_exptl_crystal_density_method 'not measured'
_exptl_crystal_description needle
_exptl_crystal_F_000 1824
_exptl_crystal_size_max 0.13
_exptl_crystal_size_mid 0.06
_exptl_crystal_size_min 0.05
_refine_diff_density_max 0.268
_refine_diff_density_min -0.177
_refine_diff_density_rms 0.037
_refine_ls_abs_structure_details 'Flack H D (1983), Acta Cryst. A39, 876-881'
_refine_ls_abs_structure_Flack -0.01(2)
_refine_ls_extinction_method none
_refine_ls_goodness_of_fit_ref 1.034
_refine_ls_hydrogen_treatment constr
_refine_ls_matrix_type full
_refine_ls_number_parameters 541
_refine_ls_number_reflns 7935
_refine_ls_number_restraints 0
_refine_ls_restrained_S_all 1.034
_refine_ls_R_factor_all 0.0505
_refine_ls_R_factor_gt 0.0401
_refine_ls_shift/su_max 0.001
_refine_ls_shift/su_mean 0.000
_refine_ls_structure_factor_coef Fsqd
_refine_ls_weighting_details 'calc w=1/[\s^2^(Fo^2^)+(0.0478P)^2^+0.4118P] where P=(Fo^2^+2Fc^2^)/3'
_refine_ls_weighting_scheme calc
_refine_ls_wR_factor_gt 0.0966
_refine_ls_wR_factor_ref 0.1028
_reflns_number_gt 6715
_reflns_number_total 7935
_reflns_threshold_expression >2sigma(I)
_cod_data_source_file c9cc09093b2.cif
_cod_data_source_block 068
_cod_depositor_comments 'Adding full bibliography for 7125786--7125790.cif.'
_cod_original_cell_volume 4729.0(16)
_cod_database_code 7125786

loop_
_symmetry_equiv_pos_as_xyz
'x, y, z'
'-x+1/2, -y, z+1/2'
'-x, y+1/2, -z+1/2'
'x+1/2, -y+1/2, -z'

loop_
_atom_site_label
_atom_site_type_symbol
_atom_site_fract_x
_atom_site_fract_y
_atom_site_fract_z
_atom_site_U_iso_or_equiv
_atom_site_adp_type
_atom_site_occupancy
_atom_site_symmetry_multiplicity
_atom_site_calc_flag
_atom_site_refinement_flags
Si1 Si 0.91029(6) 0.96339(5) 0.12792(2) 0.04808(15) Uani 1 1 d .
Si2 Si 0.92995(7) 1.02765(5) -0.15989(2) 0.05381(17) Uani 1 1 d .
O1 O 1.22745(19) 0.85495(14) 0.07201(7) 0.0725(6) Uani 1 1 d .
O2 O 1.00905(17) 0.80166(11) -0.00954(6) 0.0554(4) Uani 1 1 d .
O3 O 1.0272(3) 0.64874(16) 0.00604(10) 0.1087(10) Uani 1 1 d .
O4 O 1.2165(2) 0.66068(14) 0.04197(8) 0.0744(6) Uani 1 1 d .
O5 O 0.97474(15) 0.95782(12) 0.07974(5) 0.0512(4) Uani 1 1 d .
O6 O 1.20884(17) 0.91390(13) -0.03277(6) 0.0614(5) Uani 1 1 d .
H6A H 1.2756 0.9417 -0.0269 0.092 Uiso 1 1 calc R
O7 O 1.10478(19) 1.17430(13) -0.01771(7) 0.0673(5) Uani 1 1 d .
O8 O 1.26188(16) 1.07383(12) -0.00128(7) 0.0660(5) Uani 1 1 d .
O9 O 0.94215(15) 1.06479(11) -0.01569(6) 0.0513(4) Uani 1 1 d .
O10 O 0.92568(17) 1.03446(13) -0.10761(5) 0.0578(4) Uani 1 1 d .
C1 C 1.1721(2) 0.82669(18) 0.04147(9) 0.0513(6) Uani 1 1 d .
C2 C 1.0558(2) 0.87083(16) 0.01886(8) 0.0444(5) Uani 1 1 d .
C3 C 1.0893(3) 0.72403(18) -0.01075(10) 0.0613(7) Uani 1 1 d .
H3A H 1.1167 0.7116 -0.0401 0.074 Uiso 1 1 calc R
C4 C 1.2048(3) 0.73917(19) 0.01709(10) 0.0625(7) Uani 1 1 d .
H4A H 1.2828 0.7480 -0.0003 0.075 Uiso 1 1 calc R
C5 C 0.9420(2) 0.89107(16) 0.04862(8) 0.0460(5) Uani 1 1 d .
H5A H 0.8691 0.9128 0.0320 0.055 Uiso 1 1 calc R
H5B H 0.9159 0.8350 0.0628 0.055 Uiso 1 1 calc R
C6 C 0.9019(3) 0.84692(18) 0.15320(8) 0.0558(6) Uani 1 1 d .
C7 C 1.0089(3) 0.8055(2) 0.17181(11) 0.0794(9) Uani 1 1 d .
H7A H 1.0874 0.8367 0.1720 0.095 Uiso 1 1 calc R
C8 C 1.0031(5) 0.7206(3) 0.18986(13) 0.1019(13) Uani 1 1 d .
H8A H 1.0767 0.6952 0.2022 0.122 Uiso 1 1 calc R
C9 C 0.8898(5) 0.6732(3) 0.18981(14) 0.1014(13) Uani 1 1 d .
H9A H 0.8853 0.6154 0.2021 0.122 Uiso 1 1 calc R
C10 C 0.7829(4) 0.7112(3) 0.17161(15) 0.1064(14) Uani 1 1 d .
H10A H 0.7052 0.6790 0.1714 0.128 Uiso 1 1 calc R
C11 C 0.7885(3) 0.7969(2) 0.15342(12) 0.0828(10) Uani 1 1 d .
H11A H 0.7144 0.8215 0.1410 0.099 Uiso 1 1 calc R
C12 C 0.7425(3) 1.01010(18) 0.12228(9) 0.0541(6) Uani 1 1 d .
C13 C 0.7044(3) 1.0526(2) 0.08482(10) 0.0713(8) Uani 1 1 d .
H13A H 0.7626 1.0552 0.0622 0.086 Uiso 1 1 calc R
C14 C 0.5836(4) 1.0910(3) 0.07982(13) 0.1011(13) Uani 1 1 d .
H14A H 0.5612 1.1195 0.0544 0.121 Uiso 1 1 calc R
C15 C 0.4957(4) 1.0868(3) 0.11311(14) 0.1042(14) Uani 1 1 d .
H15A H 0.4134 1.1119 0.1100 0.125 Uiso 1 1 calc R
C16 C 0.5302(3) 1.0459(3) 0.15039(13) 0.0963(12) Uani 1 1 d .
H16A H 0.4713 1.0435 0.1728 0.116 Uiso 1 1 calc R
C17 C 0.6515(3) 1.0079(3) 0.15516(11) 0.0780(10) Uani 1 1 d .
H17A H 0.6733 0.9802 0.1809 0.094 Uiso 1 1 calc R
C18 C 1.0159(3) 1.04922(19) 0.15663(9) 0.0595(7) Uani 1 1 d .
C19 C 0.9631(3) 1.0654(3) 0.20178(10) 0.0845(10) Uani 1 1 d .
H19A H 1.0170 1.1090 0.2163 0.127 Uiso 1 1 calc R
H19B H 0.9630 1.0088 0.2173 0.127 Uiso 1 1 calc R
H19C H 0.8762 1.0887 0.2000 0.127 Uiso 1 1 calc R
C20 C 1.1589(3) 1.0190(3) 0.15924(12) 0.0851(10) Uani 1 1 d .
H20A H 1.2082 1.0648 0.1740 0.128 Uiso 1 1 calc R
H20B H 1.1928 1.0114 0.1310 0.128 Uiso 1 1 calc R
H20C H 1.1646 0.9620 0.1744 0.128 Uiso 1 1 calc R
C21 C 1.0112(3) 1.1394(2) 0.13146(11) 0.0790(9) Uani 1 1 d .
H21A H 1.0644 1.1843 0.1454 0.118 Uiso 1 1 calc R
H21B H 0.9234 1.1611 0.1302 0.118 Uiso 1 1 calc R
H21C H 1.0429 1.1293 0.1031 0.118 Uiso 1 1 calc R
C22 C 1.0933(3) 0.6139(2) 0.04182(11) 0.0689(8) Uani 1 1 d .
C23 C 1.1187(4) 0.5137(2) 0.03591(13) 0.0855(10) Uani 1 1 d .
H23A H 1.1659 0.5044 0.0099 0.128 Uiso 1 1 calc R
H23B H 1.0378 0.4814 0.0346 0.128 Uiso 1 1 calc R
H23C H 1.1688 0.4913 0.0595 0.128 Uiso 1 1 calc R
C24 C 1.0198(4) 0.6334(3) 0.08151(15) 0.1126(14) Uani 1 1 d .
H24A H 1.0051 0.6981 0.0838 0.169 Uiso 1 1 calc R
H24B H 1.0687 0.6126 0.1057 0.169 Uiso 1 1 calc R
H24C H 0.9380 0.6021 0.0806 0.169 Uiso 1 1 calc R
C25 C 1.1034(2) 0.95117(17) -0.00888(8) 0.0470(5) Uani 1 1 d .
C26 C 0.9927(2) 0.98652(17) -0.03794(8) 0.0477(6) Uani 1 1 d .
H26A H 0.9249 0.9396 -0.0392 0.057 Uiso 1 1 calc R
C27 C 1.0409(2) 1.10740(17) 0.00713(9) 0.0525(6) Uani 1 1 d .
H27A H 1.0074 1.1341 0.0336 0.063 Uiso 1 1 calc R
C28 C 1.1463(2) 1.03608(18) 0.01656(8) 0.0484(6) Uani 1 1 d .
H28A H 1.1549 1.0234 0.0471 0.058 Uiso 1 1 calc R
C29 C 1.0357(2) 1.0083(2) -0.08296(8) 0.0570(7) Uani 1 1 d .
H29A H 1.0985 1.0577 -0.0825 0.068 Uiso 1 1 calc R
H29B H 1.0765 0.9550 -0.0956 0.068 Uiso 1 1 calc R
C30 C 1.2393(3) 1.16901(19) -0.00922(10) 0.0626(7) Uani 1 1 d .
C31 C 1.2762(3) 1.2251(2) 0.02903(12) 0.0840(10) Uani 1 1 d .
H31A H 1.2248 1.2067 0.0530 0.126 Uiso 1 1 calc R
H31B H 1.2611 1.2887 0.0231 0.126 Uiso 1 1 calc R
H31C H 1.3663 1.2158 0.0353 0.126 Uiso 1 1 calc R
C32 C 1.3151(4) 1.1946(3) -0.04878(12) 0.0923(12) Uani 1 1 d .
H32A H 1.2879 1.1569 -0.0722 0.138 Uiso 1 1 calc R
H32B H 1.4059 1.1855 -0.0437 0.138 Uiso 1 1 calc R
H32C H 1.2995 1.2577 -0.0556 0.138 Uiso 1 1 calc R
C33 C 0.9217(3) 0.9038(2) -0.17548(10) 0.0644(7) Uani 1 1 d .
C34 C 0.9370(4) 0.8728(3) -0.21719(11) 0.0814(9) Uani 1 1 d .
H34A H 0.9532 0.9148 -0.2388 0.098 Uiso 1 1 calc R
C35 C 0.9285(4) 0.7804(3) -0.22707(14) 0.1023(13) Uani 1 1 d .
H35A H 0.9371 0.7615 -0.2552 0.123 Uiso 1 1 calc R
C36 C 0.9077(5) 0.7176(3) -0.19612(17) 0.1059(14) Uani 1 1 d .
H36A H 0.9051 0.6557 -0.2029 0.127 Uiso 1 1 calc R
C37 C 0.8904(4) 0.7455(2) -0.15476(15) 0.0954(12) Uani 1 1 d .
H37A H 0.8743 0.7026 -0.1335 0.114 Uiso 1 1 calc R
C38 C 0.8971(3) 0.8378(2) -0.14480(11) 0.0733(8) Uani 1 1 d .
H38A H 0.8848 0.8560 -0.1167 0.088 Uiso 1 1 calc R
C39 C 1.0853(3) 1.0818(2) -0.17768(9) 0.0600(7) Uani 1 1 d .
C40 C 1.1190(3) 1.1661(2) -0.15974(11) 0.0769(9) Uani 1 1 d .
H40A H 1.0643 1.1920 -0.1395 0.092 Uiso 1 1 calc R
C41 C 1.2303(4) 1.2122(3) -0.17104(14) 0.0991(12) Uani 1 1 d .
H41A H 1.2484 1.2691 -0.1592 0.119 Uiso 1 1 calc R
C42 C 1.3145(4) 1.1738(3) -0.19992(15) 0.1009(13) Uani 1 1 d .
H42A H 1.3904 1.2042 -0.2074 0.121 Uiso 1 1 calc R
C43 C 1.2861(4) 1.0910(3) -0.21758(14) 0.0987(13) Uani 1 1 d .
H43A H 1.3432 1.0649 -0.2370 0.118 Uiso 1 1 calc R
C44 C 1.1727(3) 1.0450(3) -0.20685(11) 0.0792(9) Uani 1 1 d .
H44A H 1.1549 0.9887 -0.2194 0.095 Uiso 1 1 calc R
C45 C 0.7851(3) 1.0924(2) -0.18058(10) 0.0704(8) Uani 1 1 d .
C46 C 0.7849(4) 1.0938(3) -0.22884(12) 0.1050(14) Uani 1 1 d .
H46A H 0.7102 1.1266 -0.2388 0.158 Uiso 1 1 calc R
H46B H 0.7824 1.0322 -0.2394 0.158 Uiso 1 1 calc R
H46C H 0.8621 1.1235 -0.2389 0.158 Uiso 1 1 calc R
C47 C 0.6610(4) 1.0462(4) -0.16479(17) 0.145(2) Uani 1 1 d .
H47A H 0.5870 1.0788 -0.1755 0.217 Uiso 1 1 calc R
H47B H 0.6596 1.0467 -0.1342 0.217 Uiso 1 1 calc R
H47C H 0.6585 0.9841 -0.1748 0.217 Uiso 1 1 calc R
C48 C 0.7901(5) 1.1918(3) -0.16542(16) 0.1327(19) Uani 1 1 d .
H48A H 0.7160 1.2242 -0.1761 0.199 Uiso 1 1 calc R
H48B H 0.8678 1.2202 -0.1758 0.199 Uiso 1 1 calc R
H48C H 0.7895 1.1934 -0.1348 0.199 Uiso 1 1 calc R

loop_
_atom_site_aniso_label
_atom_site_aniso_U_11
_atom_site_aniso_U_22
_atom_site_aniso_U_33
_atom_site_aniso_U_23
_atom_site_aniso_U_13
_atom_site_aniso_U_12
Si1 0.0413(3) 0.0547(4) 0.0483(4) 0.0007(3) 0.0022(3) 0.0011(3)
Si2 0.0547(4) 0.0607(4) 0.0461(4) 0.0021(3) -0.0043(3) 0.0006(3)
O1 0.0618(12) 0.0710(14) 0.0847(15) -0.0027(11) -0.0302(11) 0.0088(9)
O2 0.0471(10) 0.0520(10) 0.0672(12) -0.0110(9) -0.0087(8) 0.0073(7)
O3 0.108(2) 0.0687(15) 0.150(3) 0.0330(15) -0.0715(18) -0.0242(13)
O4 0.0579(12) 0.0538(12) 0.1115(18) 0.0108(11) -0.0212(11) 0.0037(9)
O5 0.0474(9) 0.0537(10) 0.0524(10) -0.0039(8) 0.0069(7) -0.0052(7)
O6 0.0406(10) 0.0813(14) 0.0624(12) -0.0002(10) 0.0101(8) 0.0094(8)
O7 0.0598(12) 0.0559(11) 0.0861(15) 0.0210(10) -0.0154(10) -0.0068(9)
O8 0.0425(10) 0.0572(11) 0.0983(16) 0.0196(11) 0.0083(9) -0.0028(7)
O9 0.0374(9) 0.0587(10) 0.0579(11) -0.0007(8) -0.0027(7) 0.0062(7)
O10 0.0532(10) 0.0740(12) 0.0463(9) 0.0035(9) -0.0062(7) 0.0039(9)
C1 0.0427(14) 0.0483(15) 0.0630(17) 0.0059(13) -0.0036(11) 0.0024(10)
C2 0.0384(13) 0.0460(13) 0.0487(13) -0.0024(10) -0.0039(9) 0.0040(9)
C3 0.0638(17) 0.0536(16) 0.0666(18) -0.0123(13) -0.0015(14) 0.0135(13)
C4 0.0469(16) 0.0577(17) 0.083(2) 0.0039(15) 0.0019(13) 0.0108(12)
C5 0.0377(13) 0.0475(14) 0.0530(14) 0.0009(11) 0.0007(9) -0.0033(9)
C6 0.0541(16) 0.0610(16) 0.0521(15) 0.0063(12) 0.0032(11) 0.0033(12)
C7 0.073(2) 0.073(2) 0.092(3) 0.0128(18) -0.0199(17) 0.0010(15)
C8 0.124(4) 0.079(3) 0.102(3) 0.021(2) -0.039(3) 0.014(2)
C9 0.124(4) 0.079(3) 0.100(3) 0.033(2) -0.001(2) -0.008(3)
C10 0.098(3) 0.082(3) 0.139(4) 0.030(3) 0.016(3) -0.024(2)
C11 0.0580(19) 0.077(2) 0.113(3) 0.020(2) 0.0029(17) -0.0055(15)
C12 0.0495(14) 0.0581(16) 0.0547(15) 0.0012(12) 0.0014(10) 0.0051(10)
C13 0.0608(17) 0.088(2) 0.0654(19) 0.0138(16) 0.0067(13) 0.0194(15)
C14 0.078(2) 0.138(3) 0.087(3) 0.029(2) 0.0007(19) 0.046(2)
C15 0.055(2) 0.146(4) 0.111(3) 0.018(3) 0.0055(19) 0.032(2)
C16 0.060(2) 0.138(3) 0.091(3) 0.018(2) 0.0264(17) 0.027(2)
C17 0.0589(19) 0.107(3) 0.068(2) 0.0143(18) 0.0115(14) 0.0159(15)
C18 0.0555(15) 0.0670(18) 0.0561(16) -0.0098(14) -0.0006(11) -0.0025(12)
C19 0.084(2) 0.109(3) 0.061(2) -0.0151(18) -0.0010(15) -0.0002(19)
C20 0.0494(18) 0.099(3) 0.107(3) -0.022(2) -0.0103(16) -0.0086(15)
C21 0.092(2) 0.066(2) 0.078(2) -0.0108(17) -0.0014(18) -0.0147(16)
C22 0.0580(18) 0.0565(17) 0.092(2) 0.0019(15) -0.0108(15) 0.0064(13)
C23 0.088(2) 0.0522(19) 0.117(3) -0.0006(18) 0.004(2) 0.0003(15)
C24 0.112(3) 0.105(3) 0.121(4) -0.011(3) 0.024(3) 0.016(2)
C25 0.0364(12) 0.0567(15) 0.0480(13) 0.0010(11) 0.0038(9) 0.0057(10)
C26 0.0414(13) 0.0533(15) 0.0484(14) 0.0030(11) 0.0014(10) 0.0013(10)
C27 0.0432(14) 0.0552(15) 0.0590(16) -0.0008(12) -0.0002(10) 0.0024(10)
C28 0.0393(12) 0.0509(14) 0.0551(14) 0.0106(12) -0.0012(9) -0.0064(10)
C29 0.0468(15) 0.0751(19) 0.0492(15) 0.0025(13) 0.0001(10) -0.0012(11)
C30 0.0510(16) 0.0572(17) 0.080(2) 0.0192(15) -0.0053(13) -0.0084(12)
C31 0.072(2) 0.077(2) 0.103(3) 0.0046(19) -0.0156(18) -0.0161(16)
C32 0.088(3) 0.092(3) 0.096(3) 0.025(2) 0.012(2) -0.0299(19)
C33 0.0591(17) 0.0692(18) 0.0649(18) -0.0015(14) -0.0035(14) -0.0027(14)
C34 0.093(2) 0.085(2) 0.066(2) -0.0082(18) -0.0066(17) -0.0048(19)
C35 0.111(3) 0.103(3) 0.093(3) -0.041(2) -0.001(2) -0.009(2)
C36 0.111(3) 0.075(3) 0.131(4) -0.025(3) 0.013(3) -0.019(2)
C37 0.103(3) 0.069(2) 0.115(3) 0.004(2) 0.019(2) -0.0175(19)
C38 0.069(2) 0.073(2) 0.079(2) -0.0025(16) 0.0082(15) -0.0108(15)
C39 0.0589(17) 0.0673(18) 0.0538(15) 0.0073(13) -0.0048(12) -0.0003(13)
C40 0.081(2) 0.081(2) 0.069(2) -0.0023(18) 0.0020(15) -0.0128(17)
C41 0.104(3) 0.095(3) 0.098(3) 0.014(2) -0.005(2) -0.032(2)
C42 0.066(3) 0.120(4) 0.117(4) 0.028(3) 0.003(2) -0.020(2)
C43 0.070(2) 0.121(4) 0.105(3) 0.014(3) 0.026(2) 0.013(2)
C44 0.071(2) 0.086(2) 0.081(2) 0.0046(19) 0.0086(15) 0.0096(17)
C45 0.0666(19) 0.087(2) 0.0580(18) 0.0102(16) -0.0098(14) 0.0092(15)
C46 0.106(3) 0.134(4) 0.075(3) 0.022(2) -0.029(2) 0.022(3)
C47 0.066(3) 0.217(6) 0.151(5) 0.082(4) -0.003(2) 0.003(3)
C48 0.133(4) 0.113(4) 0.152(5) -0.028(3) -0.032(3) 0.060(3)

loop_
_atom_type_symbol
_atom_type_description
_atom_type_scat_dispersion_real
_atom_type_scat_dispersion_imag
_atom_type_scat_source
C C 0.0181 0.0091 'International Tables Vol C Tables 4.2.6.8 and 6.1.1.4'
H H 0.0000 0.0000 'International Tables Vol C Tables 4.2.6.8 and 6.1.1.4'
O O 0.0492 0.0322 'International Tables Vol C Tables 4.2.6.8 and 6.1.1.4'
Si Si 0.2541 0.3302 'International Tables Vol C Tables 4.2.6.8 and 6.1.1.4'

loop_
_geom_angle_atom_site_label_1
_geom_angle_atom_site_label_2
_geom_angle_atom_site_label_3
_geom_angle
O5 Si1 C12 107.69(11)
O5 Si1 C6 111.08(11)
C12 Si1 C6 109.14(12)
O5 Si1 C18 103.68(11)
C12 Si1 C18 109.68(12)
C6 Si1 C18 115.24(13)
O10 Si2 C39 107.13(12)
O10 Si2 C33 108.49(12)
C39 Si2 C33 111.64(13)
O10 Si2 C45 106.98(13)
C39 Si2 C45 111.36(14)
C33 Si2 C45 111.01(14)
C3 O2 C2 112.88(19)
C3 O3 C22 111.6(2)
C4 O4 C22 108.2(2)
C5 O5 Si1 124.51(14)
C25 O6 H6A 109.5
C27 O7 C30 108.4(2)
C28 O8 C30 107.92(19)
C27 O9 C26 109.87(18)
C29 O10 Si2 120.24(16)
O1 C1 C4 126.0(2)
O1 C1 C2 127.0(2)
C4 C1 C2 107.0(2)
O2 C2 C5 104.95(18)
O2 C2 C1 104.72(19)
C5 C2 C1 113.5(2)
O2 C2 C25 107.10(19)
C5 C2 C25 116.23(19)
C1 C2 C25 109.38(19)
O3 C3 O2 111.1(3)
O3 C3 C4 105.4(2)
O2 C3 C4 109.6(2)
O3 C3 H3A 110.2
O2 C3 H3A 110.2
C4 C3 H3A 110.2
O4 C4 C3 105.9(2)
O4 C4 C1 115.3(3)
C3 C4 C1 103.9(2)
O4 C4 H4A 110.5
C3 C4 H4A 110.5
C1 C4 H4A 110.5
O5 C5 C2 111.73(18)
O5 C5 H5A 109.3
C2 C5 H5A 109.3
O5 C5 H5B 109.3
C2 C5 H5B 109.3
H5A C5 H5B 107.9
C11 C6 C7 116.2(3)
C11 C6 Si1 121.4(2)
C7 C6 Si1 122.4(2)
C8 C7 C6 122.4(3)
C8 C7 H7A 118.8
C6 C7 H7A 118.8
C9 C8 C7 120.0(4)
C9 C8 H8A 120.0
C7 C8 H8A 120.0
C8 C9 C10 119.3(4)
C8 C9 H9A 120.3
C10 C9 H9A 120.3
C9 C10 C11 120.8(4)
C9 C10 H10A 119.6
C11 C10 H10A 119.6
C10 C11 C6 121.3(3)
C10 C11 H11A 119.4
C6 C11 H11A 119.4
C13 C12 C17 116.5(3)
C13 C12 Si1 120.4(2)
C17 C12 Si1 123.0(2)
C14 C13 C12 122.4(3)
C14 C13 H13A 118.8
C12 C13 H13A 118.8
C13 C14 C15 119.3(3)
C13 C14 H14A 120.3
C15 C14 H14A 120.3
C16 C15 C14 119.7(3)
C16 C15 H15A 120.1
C14 C15 H15A 120.1
C15 C16 C17 120.5(3)
C15 C16 H16A 119.7
C17 C16 H16A 119.7
C16 C17 C12 121.4(3)
C16 C17 H17A 119.3
C12 C17 H17A 119.3
C19 C18 C21 109.3(3)
C19 C18 C20 109.6(3)
C21 C18 C20 107.6(3)
C19 C18 Si1 109.7(2)
C21 C18 Si1 107.8(2)
C20 C18 Si1 112.8(2)
C18 C19 H19A 109.5
C18 C19 H19B 109.5
H19A C19 H19B 109.5
C18 C19 H19C 109.5
H19A C19 H19C 109.5
H19B C19 H19C 109.5
C18 C20 H20A 109.5
C18 C20 H20B 109.5
H20A C20 H20B 109.5
C18 C20 H20C 109.5
H20A C20 H20C 109.5
H20B C20 H20C 109.5
C18 C21 H21A 109.5
C18 C21 H21B 109.5
H21A C21 H21B 109.5
C18 C21 H21C 109.5
H21A C21 H21C 109.5
H21B C21 H21C 109.5
O3 C22 O4 104.9(3)
O3 C22 C24 110.6(3)
O4 C22 C24 110.8(3)
O3 C22 C23 109.8(3)
O4 C22 C23 108.0(3)
C24 C22 C23 112.4(3)
C22 C23 H23A 109.5
C22 C23 H23B 109.5
H23A C23 H23B 109.5
C22 C23 H23C 109.5
H23A C23 H23C 109.5
H23B C23 H23C 109.5
C22 C24 H24A 109.5
C22 C24 H24B 109.5
H24A C24 H24B 109.5
C22 C24 H24C 109.5
H24A C24 H24C 109.5
H24B C24 H24C 109.5
O6 C25 C28 111.12(19)
O6 C25 C2 104.38(19)
C28 C25 C2 114.4(2)
O6 C25 C26 112.29(19)
C28 C25 C26 104.34(19)
C2 C25 C26 110.55(19)
O9 C26 C29 113.1(2)
O9 C26 C25 104.31(19)
C29 C26 C25 113.8(2)
O9 C26 H26A 108.5
C29 C26 H26A 108.5
C25 C26 H26A 108.5
O9 C27 O7 111.5(2)
O9 C27 C28 108.3(2)
O7 C27 C28 104.2(2)
O9 C27 H27A 110.9
O7 C27 H27A 110.9
C28 C27 H27A 110.9
O8 C28 C27 104.70(19)
O8 C28 C25 110.4(2)
C27 C28 C25 104.10(19)
O8 C28 H28A 112.4
C27 C28 H28A 112.4
C25 C28 H28A 112.4
O10 C29 C26 109.2(2)
O10 C29 H29A 109.8
C26 C29 H29A 109.8
O10 C29 H29B 109.8
C26 C29 H29B 109.8
H29A C29 H29B 108.3
O7 C30 O8 104.19(19)
O7 C30 C31 111.7(3)
O8 C30 C31 110.5(3)
O7 C30 C32 109.8(3)
O8 C30 C32 107.4(3)
C31 C30 C32 112.9(3)
C30 C31 H31A 109.5
C30 C31 H31B 109.5
H31A C31 H31B 109.5
C30 C31 H31C 109.5
H31A C31 H31C 109.5
H31B C31 H31C 109.5
C30 C32 H32A 109.5
C30 C32 H32B 109.5
H32A C32 H32B 109.5
C30 C32 H32C 109.5
H32A C32 H32C 109.5
H32B C32 H32C 109.5
C38 C33 C34 116.6(3)
C38 C33 Si2 119.9(2)
C34 C33 Si2 123.5(2)
C35 C34 C33 121.2(4)
C35 C34 H34A 119.4
C33 C34 H34A 119.4
C36 C35 C34 120.6(4)
C36 C35 H35A 119.7
C34 C35 H35A 119.7
C35 C36 C37 119.9(4)
C35 C36 H36A 120.1
C37 C36 H36A 120.1
C36 C37 C38 119.7(4)
C36 C37 H37A 120.2
C38 C37 H37A 120.2
C33 C38 C37 122.0(3)
C33 C38 H38A 119.0
C37 C38 H38A 119.0
C44 C39 C40 116.4(3)
C44 C39 Si2 125.9(2)
C40 C39 Si2 117.7(2)
C41 C40 C39 122.3(4)
C41 C40 H40A 118.9
C39 C40 H40A 118.9
C42 C41 C40 119.8(4)
C42 C41 H41A 120.1
C40 C41 H41A 120.1
C43 C42 C41 119.6(4)
C43 C42 H42A 120.2
C41 C42 H42A 120.2
C42 C43 C44 120.8(4)
C42 C43 H43A 119.6
C44 C43 H43A 119.6
C43 C44 C39 121.1(4)
C43 C44 H44A 119.4
C39 C44 H44A 119.4
C46 C45 C47 109.2(3)
C46 C45 C48 107.3(3)
C47 C45 C48 110.3(4)
C46 C45 Si2 110.6(2)
C47 C45 Si2 109.3(2)
C48 C45 Si2 110.1(2)
C45 C46 H46A 109.5
C45 C46 H46B 109.5
H46A C46 H46B 109.5
C45 C46 H46C 109.5
H46A C46 H46C 109.5
H46B C46 H46C 109.5
C45 C47 H47A 109.5
C45 C47 H47B 109.5
H47A C47 H47B 109.5
C45 C47 H47C 109.5
H47A C47 H47C 109.5
H47B C47 H47C 109.5
C45 C48 H48A 109.5
C45 C48 H48B 109.5
H48A C48 H48B 109.5
C45 C48 H48C 109.5
H48A C48 H48C 109.5
H48B C48 H48C 109.5

loop_
_geom_bond_atom_site_label_1
_geom_bond_atom_site_label_2
_geom_bond_distance
Si1 O5 1.6533(17)
Si1 C12 1.869(3)
Si1 C6 1.880(3)
Si1 C18 1.890(3)
Si2 O10 1.6435(18)
Si2 C39 1.873(3)
Si2 C33 1.877(3)
Si2 C45 1.884(3)
O1 C1 1.189(3)
O2 C3 1.405(3)
O2 C2 1.431(3)
O3 C3 1.378(4)
O3 C22 1.409(4)
O4 C4 1.393(3)
O4 C22 1.443(4)
O5 C5 1.421(3)
O6 C25 1.429(3)
O6 H6A 0.8200
O7 C27 1.413(3)
O7 C30 1.415(3)
O8 C28 1.428(3)
O8 C30 1.432(3)
O9 C27 1.392(3)
O9 C26 1.438(3)
O10 C29 1.426(3)
C1 C4 1.528(4)
C1 C2 1.535(3)
C2 C5 1.529(3)
C2 C25 1.542(3)
C3 C4 1.494(4)
C3 H3A 0.9800
C4 H4A 0.9800
C5 H5A 0.9700
C5 H5B 0.9700
C6 C11 1.379(4)
C6 C7 1.388(4)
C7 C8 1.365(5)
C7 H7A 0.9300
C8 C9 1.358(6)
C8 H8A 0.9300
C9 C10 1.360(6)
C9 H9A 0.9300
C10 C11 1.376(5)
C10 H10A 0.9300
C11 H11A 0.9300
C12 C13 1.386(4)
C12 C17 1.395(4)
C13 C14 1.376(4)
C13 H13A 0.9300
C14 C15 1.384(5)
C14 H14A 0.9300
C15 C16 1.361(5)
C15 H15A 0.9300
C16 C17 1.378(4)
C16 H16A 0.9300
C17 H17A 0.9300
C18 C19 1.536(4)
C18 C21 1.538(4)
C18 C20 1.542(4)
C19 H19A 0.9600
C19 H19B 0.9600
C19 H19C 0.9600
C20 H20A 0.9600
C20 H20B 0.9600
C20 H20C 0.9600
C21 H21A 0.9600
C21 H21B 0.9600
C21 H21C 0.9600
C22 C24 1.485(5)
C22 C23 1.498(4)
C23 H23A 0.9600
C23 H23B 0.9600
C23 H23C 0.9600
C24 H24A 0.9600
C24 H24B 0.9600
C24 H24C 0.9600
C25 C28 1.540(4)
C25 C26 1.550(3)
C26 C29 1.514(3)
C26 H26A 0.9800
C27 C28 1.535(3)
C27 H27A 0.9800
C28 H28A 0.9800
C29 H29A 0.9700
C29 H29B 0.9700
C30 C31 1.502(4)
C30 C32 1.514(4)
C31 H31A 0.9600
C31 H31B 0.9600
C31 H31C 0.9600
C32 H32A 0.9600
C32 H32B 0.9600
C32 H32C 0.9600
C33 C38 1.386(4)
C33 C34 1.393(4)
C34 C35 1.388(5)
C34 H34A 0.9300
C35 C36 1.353(6)
C35 H35A 0.9300
C36 C37 1.371(5)
C36 H36A 0.9300
C37 C38 1.387(5)
C37 H37A 0.9300
C38 H38A 0.9300
C39 C44 1.393(4)
C39 C40 1.398(4)
C40 C41 1.377(5)
C40 H40A 0.9300
C41 C42 1.375(6)
C41 H41A 0.9300
C42 C43 1.364(6)
C42 H42A 0.9300
C43 C44 1.390(5)
C43 H43A 0.9300
C44 H44A 0.9300
C45 C46 1.514(5)
C45 C47 1.529(5)
C45 C48 1.530(6)
C46 H46A 0.9600
C46 H46B 0.9600
C46 H46C 0.9600
C47 H47A 0.9600
C47 H47B 0.9600
C47 H47C 0.9600
C48 H48A 0.9600
C48 H48B 0.9600
C48 H48C 0.9600

loop_
_geom_hbond_atom_site_label_D
_geom_hbond_atom_site_label_H
_geom_hbond_atom_site_label_A
_geom_hbond_distance_DH
_geom_hbond_distance_HA
_geom_hbond_distance_DA
_geom_hbond_angle_DHA
O6 H6A O8 0.82 2.10 2.596(3) 119.0

loop_
_geom_torsion_atom_site_label_1
_geom_torsion_atom_site_label_2
_geom_torsion_atom_site_label_3
_geom_torsion_atom_site_label_4
_geom_torsion
C12 Si1 O5 C5 -74.8(2)
C6 Si1 O5 C5 44.7(2)
C18 Si1 O5 C5 169.05(19)
C39 Si2 O10 C29 -47.8(2)
C33 Si2 O10 C29 72.9(2)
C45 Si2 O10 C29 -167.3(2)
C3 O2 C2 C5 -126.1(2)
C3 O2 C2 C1 -6.3(3)
C3 O2 C2 C25 109.8(2)
O1 C1 C2 O2 -167.9(3)
C4 C1 C2 O2 12.5(3)
O1 C1 C2 C5 -54.0(4)
C4 C1 C2 C5 126.4(2)
O1 C1 C2 C25 77.6(3)
C4 C1 C2 C25 -102.0(2)
C22 O3 C3 O2 -119.2(3)
C22 O3 C3 C4 -0.6(4)
C2 O2 C3 O3 113.5(3)
C2 O2 C3 C4 -2.6(3)
C22 O4 C4 C3 -19.6(3)
C22 O4 C4 C1 94.6(3)
O3 C3 C4 O4 12.6(3)
O2 C3 C4 O4 132.2(3)
O3 C3 C4 C1 -109.4(3)
O2 C3 C4 C1 10.3(3)
O1 C1 C4 O4 51.2(4)
C2 C1 C4 O4 -129.3(2)
O1 C1 C4 C3 166.7(3)
C2 C1 C4 C3 -13.8(3)
Si1 O5 C5 C2 -150.61(16)
O2 C2 C5 O5 178.61(18)
C1 C2 C5 O5 64.8(3)
C25 C2 C5 O5 -63.3(3)
O5 Si1 C6 C11 -99.5(3)
C12 Si1 C6 C11 19.1(3)
C18 Si1 C6 C11 143.0(3)
O5 Si1 C6 C7 79.1(3)
C12 Si1 C6 C7 -162.3(3)
C18 Si1 C6 C7 -38.5(3)
C11 C6 C7 C8 -0.8(5)
Si1 C6 C7 C8 -179.4(3)
C6 C7 C8 C9 0.4(7)
C7 C8 C9 C10 0.1(7)
C8 C9 C10 C11 -0.1(7)
C9 C10 C11 C6 -0.3(7)
C7 C6 C11 C10 0.7(5)
Si1 C6 C11 C10 179.4(3)
O5 Si1 C12 C13 -15.1(3)
C6 Si1 C12 C13 -135.8(3)
C18 Si1 C12 C13 97.1(3)
O5 Si1 C12 C17 167.5(3)
C6 Si1 C12 C17 46.8(3)
C18 Si1 C12 C17 -80.3(3)
C17 C12 C13 C14 0.1(5)
Si1 C12 C13 C14 -177.5(3)
C12 C13 C14 C15 -0.5(7)
C13 C14 C15 C16 0.7(7)
C14 C15 C16 C17 -0.5(7)
C15 C16 C17 C12 0.0(7)
C13 C12 C17 C16 0.2(5)
Si1 C12 C17 C16 177.7(3)
O5 Si1 C18 C19 177.1(2)
C12 Si1 C18 C19 62.4(2)
C6 Si1 C18 C19 -61.3(2)
O5 Si1 C18 C21 58.2(2)
C12 Si1 C18 C21 -56.5(2)
C6 Si1 C18 C21 179.84(19)
O5 Si1 C18 C20 -60.5(3)
C12 Si1 C18 C20 -175.2(2)
C6 Si1 C18 C20 61.1(3)
C3 O3 C22 O4 -11.1(4)
C3 O3 C22 C24 108.4(4)
C3 O3 C22 C23 -127.0(3)
C4 O4 C22 O3 19.2(3)
C4 O4 C22 C24 -100.2(3)
C4 O4 C22 C23 136.3(3)
O2 C2 C25 O6 -63.6(2)
C5 C2 C25 O6 179.54(18)
C1 C2 C25 O6 49.4(2)
O2 C2 C25 C28 174.80(18)
C5 C2 C25 C28 57.9(3)
C1 C2 C25 C28 -72.2(2)
O2 C2 C25 C26 57.4(2)
C5 C2 C25 C26 -59.5(3)
C1 C2 C25 C26 170.3(2)
C27 O9 C26 C29 -92.5(2)
C27 O9 C26 C25 31.6(2)
O6 C25 C26 O9 -145.7(2)
C28 C25 C26 O9 -25.2(2)
C2 C25 C26 O9 98.2(2)
O6 C25 C26 C29 -22.0(3)
C28 C25 C26 C29 98.4(2)
C2 C25 C26 C29 -138.1(2)
C26 O9 C27 O7 89.3(2)
C26 O9 C27 C28 -24.8(3)
C30 O7 C27 O9 -139.8(2)
C30 O7 C27 C28 -23.2(3)
C30 O8 C28 C27 15.7(3)
C30 O8 C28 C25 127.1(2)
O9 C27 C28 O8 123.2(2)
O7 C27 C28 O8 4.3(3)
O9 C27 C28 C25 7.3(3)
O7 C27 C28 C25 -111.6(2)
O6 C25 C28 O8 20.5(3)
C2 C25 C28 O8 138.32(19)
C26 C25 C28 O8 -100.8(2)
O6 C25 C28 C27 132.3(2)
C2 C25 C28 C27 -109.8(2)
C26 C25 C28 C27 11.1(2)
Si2 O10 C29 C26 -158.71(17)
O9 C26 C29 O10 -64.9(3)
C25 C26 C29 O10 176.3(2)
C27 O7 C30 O8 33.2(3)
C27 O7 C30 C31 -86.0(3)
C27 O7 C30 C32 148.0(3)
C28 O8 C30 O7 -29.9(3)
C28 O8 C30 C31 90.1(3)
C28 O8 C30 C32 -146.4(2)
O10 Si2 C33 C38 8.2(3)
C39 Si2 C33 C38 126.0(3)
C45 Si2 C33 C38 -109.1(3)
O10 Si2 C33 C34 -172.9(3)
C39 Si2 C33 C34 -55.1(3)
C45 Si2 C33 C34 69.8(3)
C38 C33 C34 C35 -0.3(5)
Si2 C33 C34 C35 -179.2(3)
C33 C34 C35 C36 -1.4(6)
C34 C35 C36 C37 2.2(7)
C35 C36 C37 C38 -1.4(7)
C34 C33 C38 C37 1.2(5)
Si2 C33 C38 C37 -179.9(3)
C36 C37 C38 C33 -0.4(6)
O10 Si2 C39 C44 132.6(3)
C33 Si2 C39 C44 13.9(3)
C45 Si2 C39 C44 -110.8(3)
O10 Si2 C39 C40 -46.2(3)
C33 Si2 C39 C40 -164.9(2)
C45 Si2 C39 C40 70.4(3)
C44 C39 C40 C41 1.9(5)
Si2 C39 C40 C41 -179.2(3)
C39 C40 C41 C42 -2.0(6)
C40 C41 C42 C43 0.9(7)
C41 C42 C43 C44 0.3(7)
C42 C43 C44 C39 -0.3(6)
C40 C39 C44 C43 -0.7(5)
Si2 C39 C44 C43 -179.5(3)
O10 Si2 C45 C46 177.1(3)
C39 Si2 C45 C46 60.3(3)
C33 Si2 C45 C46 -64.7(3)
O10 Si2 C45 C47 -62.6(3)
C39 Si2 C45 C47 -179.3(3)
C33 Si2 C45 C47 55.6(3)
O10 Si2 C45 C48 58.7(3)
C39 Si2 C45 C48 -58.1(3)
C33 Si2 C45 C48 176.9(3)
